data_7248894
loop_
_publ_author_name
'Rakhmanova, Mariana'
'Sukhikh, Taisiya'
'Kovalenko, Ekaterina'

_publ_section_title
;
 Highly tunable emission properties of solid-state supramolecular
 compounds based on Eu mixed-lanthanide complexes and cucurbit[6]uril
;
_journal_issue 29
_journal_name_full CrystEngComm
_journal_page_first 3954
_journal_page_last 3963
_journal_paper_doi 10.1039/D4CE00375F
_journal_volume 26
_journal_year 2024
_chemical_formula_moiety '2(C18 H28 Eu0.5 Gd0.5 N13 O14), 5(N O3), 6(H2 O)'
_chemical_formula_sum 'C36 H68 Eu Gd N31 O49'
_chemical_formula_weight 2028.42
_space_group_crystal_system triclinic
_space_group_IT_number 2
_space_group_name_Hall '-P 1'
_space_group_name_H-M_alt 'P -1'
_atom_sites_solution_hydrogens mixed
_atom_sites_solution_primary dual
_audit_creation_date 2024-02-29
_audit_creation_method
;
Olex2 1.5
(compiled 2023.08.24 svn.re1ec1418 for OlexSys, GUI svn.r6817)
;
_audit_update_record
;
2024-03-01 deposited with the CCDC.	2024-06-14 downloaded from the CCDC.
;
_cell_angle_alpha 73.8016(10)
_cell_angle_beta 87.3486(10)
_cell_angle_gamma 87.8007(11)
_cell_formula_units_Z 2
_cell_length_a 13.4267(3)
_cell_length_b 14.4721(4)
_cell_length_c 18.2429(4)
_cell_measurement_reflns_used 9690
_cell_measurement_temperature 150(2)
_cell_measurement_theta_max 33.13
_cell_measurement_theta_min 2.83
_cell_volume 3399.26(14)
_computing_cell_refinement 'Bruker SAINT'
_computing_data_collection 'Bruker APEX3'
_computing_data_reduction 'Bruker SAINT'
_computing_molecular_graphics 'Olex2 1.5 (Dolomanov et al., 2009)'
_computing_publication_material 'Olex2 1.5 (Dolomanov et al., 2009)'
_computing_structure_refinement 'SHELXL 2014/7 (Sheldrick, 2015)'
_computing_structure_solution 'SHELXT  (Sheldrick, 2015)'
_diffrn_ambient_temperature 150(2)
_diffrn_detector PIXEL
_diffrn_detector_area_resol_mean 7.41
_diffrn_detector_type 'Bruker PHOTON III area detector'
_diffrn_measured_fraction_theta_full 0.995
_diffrn_measured_fraction_theta_max 0.997
_diffrn_measurement_device 'three-circle diffractometer'
_diffrn_measurement_device_type 'Bruker D8 Venture diffractometer'
_diffrn_measurement_method '\w and \f scans'
_diffrn_radiation_monochromator 'Incoatec HELIOS multilayer mirrors'
_diffrn_radiation_type MoK\a
_diffrn_radiation_wavelength 0.71073
_diffrn_reflns_av_R_equivalents 0.0380
_diffrn_reflns_av_unetI/netI 0.0407
_diffrn_reflns_Laue_measured_fraction_full 0.995
_diffrn_reflns_Laue_measured_fraction_max 0.997
_diffrn_reflns_limit_h_max 18
_diffrn_reflns_limit_h_min -18
_diffrn_reflns_limit_k_max 20
_diffrn_reflns_limit_k_min -20
_diffrn_reflns_limit_l_max 25
_diffrn_reflns_limit_l_min -25
_diffrn_reflns_number 59465
_diffrn_reflns_point_group_measured_fraction_full 0.995
_diffrn_reflns_point_group_measured_fraction_max 0.997
_diffrn_reflns_theta_full 25.242
_diffrn_reflns_theta_max 29.575
_diffrn_reflns_theta_min 1.879
_diffrn_source 'Incoatec IuS3.0 microfocus X-ray tube'
_diffrn_source_current 1.4
_diffrn_source_power 0.07
_diffrn_source_voltage 50.0
_exptl_absorpt_coefficient_mu 2.021
_exptl_absorpt_correction_T_max 0.7465
_exptl_absorpt_correction_T_min 0.6848
_exptl_absorpt_correction_type multi-scan
_exptl_absorpt_process_details
;
SADABS-2016/2 (Bruker,2016/2) was used for absorption correction.
wR2(int) was 0.0834 before and 0.0485 after correction.
The Ratio of minimum to maximum transmission is 0.9173.
The \l/2 correction factor is Not present.
;
_exptl_crystal_colour colourless
_exptl_crystal_colour_primary colourless
_exptl_crystal_density_diffrn 1.982
_exptl_crystal_description block
_exptl_crystal_F_000 2040
_exptl_crystal_preparation Luminescent
_exptl_crystal_size_max 0.13
_exptl_crystal_size_mid 0.1
_exptl_crystal_size_min 0.06
_refine_diff_density_max 2.052
_refine_diff_density_min -1.551
_refine_diff_density_rms 0.147
_refine_ls_extinction_method none
_refine_ls_goodness_of_fit_ref 1.203
_refine_ls_hydrogen_treatment constr
_refine_ls_matrix_type full
_refine_ls_number_parameters 1209
_refine_ls_number_reflns 18997
_refine_ls_number_restraints 276
_refine_ls_restrained_S_all 1.198
_refine_ls_R_factor_all 0.0516
_refine_ls_R_factor_gt 0.0453
_refine_ls_shift/su_max 0.001
_refine_ls_shift/su_mean 0.000
_refine_ls_structure_factor_coef Fsqd
_refine_ls_weighting_details 'w=1/[\s^2^(Fo^2^)+21.8207P] where P=(Fo^2^+2Fc^2^)/3'
_refine_ls_weighting_scheme calc
_refine_ls_wR_factor_gt 0.1010
_refine_ls_wR_factor_ref 0.1035
_reflns_Friedel_coverage 0.000
_reflns_number_gt 16715
_reflns_number_total 18997
_reflns_threshold_expression 'I > 2\s(I)'
_cod_data_source_file d4ce00375f2.cif
_cod_data_source_block km784-3
_cod_depositor_comments 'Adding full bibliography for 7248890--7248896.cif.'
_cod_database_code 7248894
_shelx_shelxl_version_number 2014/7
_shelx_space_group_comment
;
The symmetry employed for this shelxl refinement is uniquely defined
by the following loop, which should always be used as a source of
symmetry information in preference to the above space-group names.
They are only intended as comments.
;
_shelx_estimated_absorpt_t_max 0.888
_shelx_estimated_absorpt_t_min 0.779
_olex2_refinement_description
;
1. Fixed Uiso
 At 1.2 times of:
  All C(H) groups, All C(H,H) groups
 At 1.5 times of:
  All O(H,H) groups
2. Shared sites
{Eu2, Gd2}
{Eu1, Gd1}
3. Restrained distances
 H2WA-H3WA
 2.12 with sigma of 0.02
 O12_$1-H3WB
 2.1 with sigma of 0.04
 N7-O71N \\sim N7-O72N \\sim N7-O73N \\sim N7A-O71A \\sim N7A-O72A \\sim
N7A-O73A \\sim N8-O81N \\sim N8-
 O82N \\sim N8-O83N \\sim N8A-O81A \\sim N8A-O82A \\sim N8A-O83A
 with sigma of 0.01
 O71N-O72N \\sim O72N-O73N \\sim O73N-O71N \\sim O81N-O82N \\sim O82N-O83N
\\sim O83N-O81N
 with sigma of 0.01
4. Restrained planarity
 N7A, O71A, O72A, O73A
 with sigma of 0.03
5. Uiso/Uaniso restraints and constraints
N7 \\sim O71N \\sim O72N \\sim O73N \\sim N7A \\sim O71A \\sim O72A \\sim O73A:
within 2A with sigma of 0.01 and sigma for terminal atoms of 0.01 within 2A
N8 \\sim O81N \\sim O82N \\sim O83N \\sim N8A \\sim O81A \\sim O82A \\sim O83A:
within 2A with sigma of 0.01 and sigma for terminal atoms of 0.01 within 2A
N4 \\sim O41N \\sim O42N \\sim O43N: within 2A with sigma of 0.01 and sigma for
terminal atoms of 0.01 within 2A
Uanis(Eu2) = Uanis(Gd2)
Uanis(Eu1) = Uanis(Gd1)
6. Others
 Fixed Sof: Eu1(0.5) Eu2(0.5) N7(0.25) O71N(0.25) O72N(0.25) O73N(0.25)
 N7A(0.25) O71A(0.25) O72A(0.25) O73A(0.25) N8(0.25) O81N(0.25) O82N(0.25)
 O83N(0.25) N8A(0.25) O81A(0.25) O82A(0.25) O83A(0.25) Gd2(0.5) Gd1(0.5)
7.a Free rotating group:
 O11M(H11A,H11B), O13M(H13A,H13B), O14M(H14A,H14B), O21M(H21A,H21B), O25M(H25C,
 H25D), O1W(H1WA,H1WB), O2W(H2WA,H2WB), O3W(H3WA,H3WB), O4W(H4WA,H4WB),
 O5W(H5WA,H5WB), O6W(H6WA,H6WB)
7.b Rotating group:
 O12M(H12A,H12B), O15M(H15A,H15B), O22M(H22A,H22B), O23M(H23A,H23B), O24M(H24A,
 H24B)
7.c Ternary CH refined with riding coordinates:
 C13(H13), C14(H14), C23(H23), C24(H24), C33(H33), C34(H34), C43(H43),
 C44(H44), C53(H53), C54(H54), C63(H63), C64(H64)
7.d Secondary CH2 refined with riding coordinates:
 C15(H15C,H15D), C16(H16A,H16B), C25(H25A,H25B), C26(H26A,H26B), C35(H35A,
 H35B), C36(H36A,H36B), C45(H45A,H45B), C46(H46A,H46B), C55(H55A,H55B),
 C56(H56A,H56B), C65(H65A,H65B), C66(H66A,H66B)
;
_olex2_submission_special_instructions 'No special instructions were received'

loop_
_space_group_symop_operation_xyz
'x, y, z'
'-x, -y, -z'

loop_
_atom_site_label
_atom_site_type_symbol
_atom_site_fract_x
_atom_site_fract_y
_atom_site_fract_z
_atom_site_U_iso_or_equiv
_atom_site_adp_type
_atom_site_occupancy
_atom_site_site_symmetry_order
_atom_site_calc_flag
_atom_site_refinement_flags_posn
_atom_site_refinement_flags_adp
_atom_site_refinement_flags_occupancy
_atom_site_disorder_assembly
_atom_site_disorder_group
Eu1 Eu 0.95225(2) 0.91768(2) 0.22460(2) 0.01287(5) Uani 0.5 1 d . . P A 3
O11M O 0.7871(3) 0.8399(3) 0.2439(2) 0.0245(7) Uani 1 1 d G . . . .
H11A H 0.7292 0.8662 0.2506 0.037 Uiso 1 1 d G U . A .
H11B H 0.7806 0.7792 0.2672 0.037 Uiso 1 1 d G U . A .
O12M O 0.9905(2) 0.7588(2) 0.21131(18) 0.0195(6) Uani 1 1 d . . . . .
H12A H 0.9361 0.7256 0.2196 0.029 Uiso 1 1 d R U . A .
H12B H 1.0084 0.7627 0.1639 0.029 Uiso 1 1 d R U . . .
O13M O 1.0868(3) 0.9261(3) 0.1296(2) 0.0267(8) Uani 1 1 d G . . . .
H13A H 1.0831 0.9076 0.0883 0.040 Uiso 1 1 d G U . A .
H13B H 1.1495 0.9384 0.1313 0.040 Uiso 1 1 d G U . A .
O14M O 1.0053(3) 1.0835(2) 0.18815(18) 0.0216(7) Uani 1 1 d G . . . .
H14A H 1.0432 1.1096 0.2140 0.032 Uiso 1 1 d G U . A .
H14B H 1.0084 1.1216 0.1419 0.032 Uiso 1 1 d G U . A .
O15M O 0.8741(3) 0.9970(2) 0.3117(2) 0.0302(8) Uani 1 1 d . . . . .
H15A H 0.8537 1.0546 0.2868 0.045 Uiso 1 1 d R U . A .
H15B H 0.8198 0.9676 0.3318 0.045 Uiso 1 1 d R U . . .
N1 N 0.8193(3) 0.9743(3) 0.0963(2) 0.0191(8) Uani 1 1 d . . . . .
O11N O 0.8217(2) 1.0202(2) 0.14652(19) 0.0204(7) Uani 1 1 d . . . . .
O12N O 0.8862(3) 0.9108(3) 0.09800(19) 0.0236(7) Uani 1 1 d . . . . .
O13N O 0.7521(3) 0.9901(3) 0.0505(2) 0.0310(9) Uani 1 1 d . . . . .
O11 O 1.1049(2) 0.9162(2) 0.28599(17) 0.0172(6) Uani 1 1 d . . . . .
O12 O 1.2902(2) 0.8317(2) 0.59540(18) 0.0207(7) Uani 1 1 d . . . . .
C11 C 1.1720(3) 0.8849(3) 0.3313(2) 0.0134(8) Uani 1 1 d . . . . .
C12 C 1.2873(3) 0.8316(3) 0.5284(2) 0.0153(8) Uani 1 1 d . . . . .
C13 C 1.3177(3) 0.8783(3) 0.3964(2) 0.0134(8) Uani 1 1 d . . . . .
H13 H 1.3839 0.8774 0.3691 0.016 Uiso 1 1 calc R U . . .
C14 C 1.2710(3) 0.7777(3) 0.4202(2) 0.0134(7) Uani 1 1 d . . . . .
H14 H 1.3186 0.7269 0.4110 0.016 Uiso 1 1 calc R U . . .
N11 N 1.2443(3) 0.9384(3) 0.3468(2) 0.0140(7) Uani 1 1 d . . . . .
N12 N 1.1858(3) 0.7915(3) 0.3719(2) 0.0149(7) Uani 1 1 d . . . . .
N13 N 1.2469(3) 0.7630(3) 0.5013(2) 0.0165(7) Uani 1 1 d . . . . .
N14 N 1.3268(3) 0.9003(3) 0.4678(2) 0.0144(7) Uani 1 1 d . . . . .
C15 C 1.1204(3) 0.7148(3) 0.3704(2) 0.0139(8) Uani 1 1 d . . . . .
H15C H 1.0917 0.7293 0.3193 0.017 Uiso 1 1 calc R U . . .
H15D H 1.1603 0.6540 0.3784 0.017 Uiso 1 1 calc R U . . .
C16 C 1.2101(3) 0.6738(3) 0.5518(2) 0.0161(8) Uani 1 1 d . . . . .
H16A H 1.2376 0.6193 0.5336 0.019 Uiso 1 1 calc R U . . .
H16B H 1.2344 0.6658 0.6036 0.019 Uiso 1 1 calc R U . . .
O21 O 0.9271(2) 0.8050(2) 0.35336(17) 0.0179(6) Uani 1 1 d . . . . .
O22 O 1.0769(2) 0.6860(2) 0.67860(17) 0.0201(7) Uani 1 1 d . . . . .
C21 C 0.9512(3) 0.7477(3) 0.4141(2) 0.0139(8) Uani 1 1 d . . . . .
C22 C 1.0457(3) 0.6735(3) 0.6200(2) 0.0151(8) Uani 1 1 d . . . . .
C23 C 1.0454(3) 0.6363(3) 0.5039(2) 0.0127(7) Uani 1 1 d . . . . .
H23 H 1.0670 0.5696 0.5031 0.015 Uiso 1 1 calc R U . . .
C24 C 0.9366(3) 0.6400(3) 0.5360(2) 0.0138(8) Uani 1 1 d . . . . .
H24 H 0.9027 0.5777 0.5424 0.017 Uiso 1 1 calc R U . . .
N21 N 1.0405(3) 0.7012(3) 0.4274(2) 0.0147(7) Uani 1 1 d . . . . .
N22 N 0.8898(3) 0.7187(3) 0.4775(2) 0.0143(7) Uani 1 1 d . . . . .
N23 N 0.9490(3) 0.6589(3) 0.6082(2) 0.0154(7) Uani 1 1 d . . . . .
N24 N 1.1021(3) 0.6704(3) 0.5560(2) 0.0159(7) Uani 1 1 d . . . . .
C25 C 0.7825(3) 0.7369(3) 0.4748(2) 0.0152(8) Uani 1 1 d . . . . .
H25A H 0.7646 0.7637 0.4208 0.018 Uiso 1 1 calc R U . . .
H25B H 0.7486 0.6749 0.4951 0.018 Uiso 1 1 calc R U . . .
C26 C 0.8672(3) 0.6635(3) 0.6615(2) 0.0148(8) Uani 1 1 d . . . . .
H26A H 0.8931 0.6498 0.7135 0.018 Uiso 1 1 calc R U . . .
H26B H 0.8193 0.6130 0.6619 0.018 Uiso 1 1 calc R U . . .
O31 O 0.7148(2) 0.9351(2) 0.41517(18) 0.0198(6) Uani 1 1 d . . . . .
O32 O 0.8916(2) 0.8207(2) 0.72720(18) 0.0199(6) Uani 1 1 d . . . . .
C31 C 0.7113(3) 0.8932(3) 0.4842(2) 0.0160(8) Uani 1 1 d . . . . .
C32 C 0.8265(3) 0.8232(3) 0.6819(2) 0.0149(8) Uani 1 1 d . . . . .
C33 C 0.7261(3) 0.7728(3) 0.5998(2) 0.0143(8) Uani 1 1 d . . . . .
H33 H 0.6805 0.7172 0.6159 0.017 Uiso 1 1 calc R U . . .
C34 C 0.6789(3) 0.8650(3) 0.6158(2) 0.0145(8) Uani 1 1 d . . . . .
H34 H 0.6128 0.8521 0.6438 0.017 Uiso 1 1 calc R U . . .
N31 N 0.7458(3) 0.8025(3) 0.5175(2) 0.0170(7) Uani 1 1 d . . . . .
N32 N 0.6688(3) 0.9301(3) 0.5398(2) 0.0158(7) Uani 1 1 d . . . . .
N33 N 0.7516(3) 0.8916(3) 0.6616(2) 0.0157(7) Uani 1 1 d . . . . .
N34 N 0.8157(3) 0.7561(3) 0.6429(2) 0.0152(7) Uani 1 1 d . . . . .
C35 C 0.6156(3) 1.0221(3) 0.5249(2) 0.0163(8) Uani 1 1 d . . . . .
H35A H 0.5907 1.0387 0.4725 0.020 Uiso 1 1 calc R U . . .
H35B H 0.5568 1.0153 0.5607 0.020 Uiso 1 1 calc R U . . .
C36 C 0.7337(3) 0.9649(3) 0.7008(2) 0.0160(8) Uani 1 1 d . . . . .
H36A H 0.7754 0.9498 0.7462 0.019 Uiso 1 1 calc R U . . .
H36B H 0.6630 0.9636 0.7188 0.019 Uiso 1 1 calc R U . . .
Eu2 Eu 0.46481(2) 0.57285(2) 0.28442(2) 0.01309(5) Uani 0.5 1 d . . P B 1
O21M O 0.5958(3) 0.5658(3) 0.3735(2) 0.0284(8) Uani 1 1 d G . . . .
H21A H 0.5841 0.5842 0.4147 0.043 Uiso 1 1 d G U . B .
H21B H 0.6605 0.5650 0.3678 0.043 Uiso 1 1 d G U . B .
O22M O 0.4911(3) 0.7322(2) 0.29558(19) 0.0206(7) Uani 1 1 d . . . . .
H22A H 0.4935 0.7302 0.3438 0.031 Uiso 1 1 d R U . B .
H22B H 0.4392 0.7692 0.2795 0.031 Uiso 1 1 d R U . . .
O23M O 0.2976(2) 0.6567(2) 0.27220(18) 0.0193(6) Uani 1 1 d . . . . .
H23A H 0.2558 0.6236 0.2548 0.029 Uiso 1 1 d R U . B .
H23B H 0.3011 0.7114 0.2369 0.029 Uiso 1 1 d R U . . .
O24M O 0.3951(3) 0.5052(2) 0.19330(19) 0.0239(7) Uani 1 1 d . . . . .
H24A H 0.3709 0.4492 0.2167 0.036 Uiso 1 1 d R U . B .
H24B H 0.3437 0.5401 0.1734 0.036 Uiso 1 1 d R U . . .
O25M O 0.5180(3) 0.4055(2) 0.31907(19) 0.0256(8) Uani 1 1 d G . . . .
H25C H 0.5496 0.3719 0.2922 0.038 Uiso 1 1 d G U . B .
H25D H 0.5067 0.3648 0.3636 0.038 Uiso 1 1 d G U . B .
N2 N 0.3231(3) 0.5145(3) 0.4134(2) 0.0175(7) Uani 1 1 d . . . . .
O21N O 0.3270(2) 0.4723(2) 0.36114(18) 0.0192(6) Uani 1 1 d . . . . .
O22N O 0.3928(2) 0.5713(2) 0.41325(18) 0.0191(6) Uani 1 1 d . . . . .
O23N O 0.2544(3) 0.5023(3) 0.4612(2) 0.0269(8) Uani 1 1 d . . . . .
O41 O 0.4478(2) 0.6924(2) 0.15945(17) 0.0171(6) Uani 1 1 d . . . . .
O42 O 0.6118(3) 0.8143(2) -0.17092(18) 0.0218(7) Uani 1 1 d . . . . .
C41 C 0.4755(3) 0.7510(3) 0.0999(2) 0.0142(8) Uani 1 1 d . . . . .
C42 C 0.5797(3) 0.8238(3) -0.1091(3) 0.0160(8) Uani 1 1 d . . . . .
C43 C 0.4694(3) 0.8637(3) -0.0200(2) 0.0159(8) Uani 1 1 d . . . . .
H43 H 0.4401 0.9301 -0.0276 0.019 Uiso 1 1 calc R U . . .
C44 C 0.5776(3) 0.8554(3) 0.0090(2) 0.0162(8) Uani 1 1 d . . . . .
H44 H 0.6010 0.9186 0.0128 0.019 Uiso 1 1 calc R U . . .
N41 N 0.4156(3) 0.7931(3) 0.0407(2) 0.0149(7) Uani 1 1 d . . . . .
N42 N 0.5690(3) 0.7859(3) 0.0830(2) 0.0162(7) Uani 1 1 d . . . . .
N43 N 0.6349(3) 0.8225(3) -0.0487(2) 0.0172(7) Uani 1 1 d . . . . .
N44 N 0.4820(3) 0.8390(3) -0.0911(2) 0.0154(7) Uani 1 1 d . . . . .
C45 C 0.6475(3) 0.7620(3) 0.1366(2) 0.0156(8) Uani 1 1 d . . . . .
H45A H 0.6178 0.7484 0.1891 0.019 Uiso 1 1 calc R U . . .
H45B H 0.6907 0.8182 0.1284 0.019 Uiso 1 1 calc R U . . .
C46 C 0.7419(3) 0.8064(3) -0.0474(3) 0.0177(8) Uani 1 1 d . . . . .
H46A H 0.7719 0.8543 -0.0261 0.021 Uiso 1 1 calc R U . . .
H46B H 0.7688 0.8164 -0.1004 0.021 Uiso 1 1 calc R U . . .
O51 O 0.6158(2) 0.5639(2) 0.21591(18) 0.0190(6) Uani 1 1 d . . . . .
O52 O 0.8061(2) 0.6470(2) -0.10416(17) 0.0206(7) Uani 1 1 d . . . . .
C51 C 0.6850(3) 0.5880(3) 0.1678(2) 0.0146(8) Uani 1 1 d . . . . .
C52 C 0.8038(3) 0.6406(3) -0.0353(2) 0.0166(8) Uani 1 1 d . . . . .
C53 C 0.7937(3) 0.6846(3) 0.0781(2) 0.0150(8) Uani 1 1 d . . . . .
H53 H 0.8461 0.7266 0.0879 0.018 Uiso 1 1 calc R U . . .
C54 C 0.8304(3) 0.5783(3) 0.0952(2) 0.0152(8) Uani 1 1 d . . . . .
H54 H 0.8962 0.5675 0.1203 0.018 Uiso 1 1 calc R U . . .
N51 N 0.7080(3) 0.6798(3) 0.1300(2) 0.0152(7) Uani 1 1 d . . . . .
N52 N 0.7508(3) 0.5262(3) 0.1458(2) 0.0143(7) Uani 1 1 d . . . . .
N53 N 0.8374(3) 0.5623(3) 0.0203(2) 0.0157(7) Uani 1 1 d . . . . .
N54 N 0.7704(3) 0.7098(3) -0.0021(2) 0.0175(7) Uani 1 1 d . . . . .
C55 C 0.7575(3) 0.4255(3) 0.1901(2) 0.0169(8) Uani 1 1 d . . . . .
H55A H 0.8271 0.4095 0.2060 0.020 Uiso 1 1 calc R U . . .
H55B H 0.7144 0.4162 0.2370 0.020 Uiso 1 1 calc R U . . .
C56 C 0.8765(3) 0.4752(3) 0.0047(2) 0.0156(8) Uani 1 1 d . . . . .
H56A H 0.9366 0.4533 0.0349 0.019 Uiso 1 1 calc R U . . .
H56B H 0.8975 0.4902 -0.0500 0.019 Uiso 1 1 calc R U . . .
O61 O 0.5905(3) 0.2971(3) 0.22484(19) 0.0235(7) Uani 1 1 d . . . . .
O62 O 0.7634(2) 0.4101(2) -0.10176(17) 0.0180(6) Uani 1 1 d . . . . .
C61 C 0.6532(3) 0.2961(3) 0.1739(2) 0.0176(8) Uani 1 1 d . . . . .
C62 C 0.7639(3) 0.3669(3) -0.0335(2) 0.0147(8) Uani 1 1 d . . . . .
C63 C 0.7976(3) 0.3291(3) 0.0963(2) 0.0145(8) Uani 1 1 d . . . . .
H63 H 0.8639 0.3092 0.1193 0.017 Uiso 1 1 calc R U . . .
C64 C 0.7449(3) 0.2437(3) 0.0806(2) 0.0157(8) Uani 1 1 d . . . . .
H64 H 0.7890 0.1846 0.0906 0.019 Uiso 1 1 calc R U . . .
N61 N 0.7282(3) 0.3604(3) 0.1484(2) 0.0165(7) Uani 1 1 d . . . . .
N62 N 0.6594(3) 0.2310(3) 0.1326(2) 0.0174(7) Uani 1 1 d . . . . .
N63 N 0.7222(3) 0.2799(3) 0.0002(2) 0.0150(7) Uani 1 1 d . . . . .
N64 N 0.8073(3) 0.3974(3) 0.0217(2) 0.0158(7) Uani 1 1 d . . . . .
C65 C 0.5955(3) 0.1488(3) 0.1461(2) 0.0181(8) Uani 1 1 d . . . . .
H65A H 0.5638 0.1368 0.1979 0.022 Uiso 1 1 calc R U . . .
H65B H 0.6372 0.0913 0.1449 0.022 Uiso 1 1 calc R U . . .
C66 C 0.6911(3) 0.2186(3) -0.0441(2) 0.0151(8) Uani 1 1 d . . . . .
H66A H 0.7242 0.1545 -0.0253 0.018 Uiso 1 1 calc R U . . .
H66B H 0.7135 0.2461 -0.0980 0.018 Uiso 1 1 calc R U . . .
N3 N 1.0324(3) 0.7858(3) 0.0080(2) 0.0192(8) Uani 1 1 d . . . . .
O31N O 1.0717(3) 0.8645(3) 0.0002(2) 0.0294(8) Uani 1 1 d . . . . .
O32N O 1.0301(3) 0.7233(3) 0.07173(19) 0.0257(7) Uani 1 1 d . . . . .
O33N O 0.9977(3) 0.7667(3) -0.0483(2) 0.0298(8) Uani 1 1 d . . . . .
N4 N 0.8701(3) 0.5781(3) 0.3301(3) 0.0284(9) Uani 1 1 d . U . . .
O41N O 0.8092(4) 0.5476(4) 0.3823(3) 0.0681(17) Uani 1 1 d . U . . .
O42N O 0.8431(3) 0.6334(3) 0.2688(2) 0.0383(10) Uani 1 1 d . U . . .
O43N O 0.9602(3) 0.5556(3) 0.3408(3) 0.0404(10) Uani 1 1 d . U . . .
N5 N 0.5301(3) 0.7236(3) 0.4918(2) 0.0188(8) Uani 1 1 d . . . . .
O51N O 0.5589(3) 0.6386(3) 0.4997(2) 0.0284(8) Uani 1 1 d . . . . .
O52N O 0.5294(3) 0.7830(3) 0.42647(19) 0.0291(8) Uani 1 1 d . . . . .
O53N O 0.5045(3) 0.7518(3) 0.5489(2) 0.0293(8) Uani 1 1 d . . . . .
N6 N 1.3636(3) 0.9248(3) 0.1610(2) 0.0205(8) Uani 1 1 d . . . . .
O61N O 1.3447(3) 0.8609(3) 0.2223(2) 0.0306(8) Uani 1 1 d . . . . .
O62N O 1.4524(3) 0.9481(3) 0.1409(3) 0.0377(10) Uani 1 1 d . . . . .
O63N O 1.2956(3) 0.9652(3) 0.1195(2) 0.0364(9) Uani 1 1 d . . . . .
N7 N 1.022(2) 1.017(2) 0.4685(19) 0.095(5) Uani 0.25 1 d D U P C -1
O71N O 1.013(3) 0.956(2) 0.432(2) 0.091(5) Uani 0.25 1 d D U P C -1
O72N O 1.0965(19) 1.012(3) 0.5077(19) 0.092(5) Uani 0.25 1 d D U P C -1
O73N O 0.971(2) 1.093(2) 0.4502(18) 0.102(7) Uani 0.25 1 d D U P C -1
N7A N 0.9950(18) 0.9674(18) 0.5318(14) 0.092(5) Uani 0.25 1 d D U P D -2
O71A O 0.939(2) 0.951(3) 0.4851(19) 0.092(5) Uani 0.25 1 d D U P D -2
O72A O 0.976(3) 1.012(3) 0.580(2) 0.085(6) Uani 0.25 1 d D U P D -2
O73A O 1.082(2) 0.934(3) 0.5300(19) 0.094(5) Uani 0.25 1 d D U P D -2
N8 N 0.530(2) 0.499(2) 0.0247(17) 0.089(5) Uani 0.25 1 d D U P E -1
O81N O 0.520(2) 0.552(2) 0.0678(16) 0.085(5) Uani 0.25 1 d D U P E -1
O82N O 0.476(2) 0.429(2) 0.0353(17) 0.091(5) Uani 0.25 1 d D U P E -1
O83N O 0.5981(16) 0.512(3) -0.0251(15) 0.086(5) Uani 0.25 1 d D U P E -1
N8A N 0.495(2) 0.546(3) -0.037(2) 0.088(5) Uani 0.25 1 d D U P F -2
O81A O 0.581(2) 0.576(3) -0.0478(17) 0.091(5) Uani 0.25 1 d D U P F -2
O82A O 0.445(2) 0.551(3) 0.0211(14) 0.088(5) Uani 0.25 1 d D U P F -2
O83A O 0.4677(19) 0.496(2) -0.0770(15) 0.077(6) Uani 0.25 1 d D U P F -2
O1W O 0.8225(3) 1.1810(3) 0.2719(2) 0.0266(8) Uani 1 1 d G . . . .
H1WA H 0.7827 1.1831 0.3105 0.040 Uiso 1 1 d G U . . .
H1WB H 0.8761 1.2092 0.2789 0.040 Uiso 1 1 d G U . . .
O2W O 0.6037(4) 0.9205(3) 0.2539(3) 0.0482(12) Uani 1 1 d G . . . .
H2WA H 0.6031 0.9640 0.2787 0.072 Uiso 1 1 d DG U . . .
H2WB H 0.5576 0.9400 0.2205 0.072 Uiso 1 1 d G U . . .
O3W O 0.5715(4) 1.0706(4) 0.3311(2) 0.0507(13) Uani 1 1 d G . . . .
H3WA H 0.6024 1.0295 0.3678 0.076 Uiso 1 1 d DG U . . .
H3WB H 0.5841 1.1264 0.3371 0.076 Uiso 1 1 d DG U . . .
O4W O 1.1387(3) 0.5665(3) 0.2444(2) 0.0283(8) Uani 1 1 d G . . . .
H4WA H 1.1338 0.5531 0.2010 0.042 Uiso 1 1 d G U . . .
H4WB H 1.0772 0.5711 0.2606 0.042 Uiso 1 1 d G U . . .
O5W O 0.6772(3) 0.6656(3) 0.7764(2) 0.0261(7) Uani 1 1 d G . . . .
H5WA H 0.6344 0.7096 0.7827 0.039 Uiso 1 1 d G U . . .
H5WB H 0.7226 0.6641 0.8093 0.039 Uiso 1 1 d G U . . .
O6W O 0.9952(3) 0.6080(4) 0.8333(2) 0.0450(12) Uani 1 1 d G . . . .
H6WA H 0.9405 0.6371 0.8432 0.068 Uiso 1 1 d G U . . .
H6WB H 1.0058 0.6310 0.7842 0.068 Uiso 1 1 d G U . . .
Gd2 Gd 0.46481(2) 0.57285(2) 0.28442(2) 0.01309(5) Uani 0.5 1 d . . P B 2
Gd1 Gd 0.95225(2) 0.91768(2) 0.22460(2) 0.01287(5) Uani 0.5 1 d . . P A 4

loop_
_atom_site_aniso_label
_atom_site_aniso_U_11
_atom_site_aniso_U_22
_atom_site_aniso_U_33
_atom_site_aniso_U_23
_atom_site_aniso_U_13
_atom_site_aniso_U_12
Eu1 0.01425(10) 0.01259(10) 0.01102(9) -0.00173(7) -0.00269(7) -0.00005(7)
O11M 0.0196(17) 0.0217(17) 0.0280(18) 0.0011(14) -0.0063(14) -0.0043(13)
O12M 0.0258(17) 0.0178(16) 0.0139(14) -0.0033(12) 0.0004(12) 0.0002(13)
O13M 0.0231(18) 0.041(2) 0.0194(17) -0.0136(16) 0.0026(13) -0.0102(16)
O14M 0.0306(19) 0.0171(16) 0.0156(15) -0.0003(12) -0.0070(13) -0.0063(13)
O15M 0.040(2) 0.0133(16) 0.032(2) -0.0019(14) 0.0165(16) 0.0003(15)
N1 0.0202(19) 0.0143(17) 0.0192(18) 0.0027(14) -0.0067(14) -0.0038(14)
O11N 0.0242(17) 0.0142(15) 0.0216(16) -0.0025(12) -0.0047(13) 0.0018(12)
O12N 0.0266(18) 0.0236(17) 0.0209(16) -0.0061(14) -0.0072(13) 0.0044(14)
O13N 0.031(2) 0.0240(18) 0.036(2) -0.0005(15) -0.0225(16) -0.0012(15)
O11 0.0174(15) 0.0167(15) 0.0169(15) -0.0031(12) -0.0053(11) 0.0009(12)
O12 0.0232(17) 0.0259(17) 0.0140(15) -0.0071(13) -0.0013(12) -0.0026(13)
C11 0.0149(19) 0.0132(19) 0.0117(18) -0.0030(15) 0.0004(14) 0.0016(15)
C12 0.0121(18) 0.018(2) 0.0154(19) -0.0039(16) -0.0021(15) 0.0005(15)
C13 0.0110(18) 0.0166(19) 0.0124(18) -0.0035(15) -0.0007(14) -0.0003(15)
C14 0.0119(18) 0.0146(19) 0.0125(18) -0.0017(15) -0.0031(14) 0.0027(14)
N11 0.0141(17) 0.0121(16) 0.0141(16) -0.0007(13) -0.0034(13) -0.0007(13)
N12 0.0153(17) 0.0132(17) 0.0160(17) -0.0031(13) -0.0047(13) 0.0002(13)
N13 0.0196(18) 0.0175(18) 0.0119(16) -0.0026(14) -0.0020(13) -0.0042(14)
N14 0.0160(17) 0.0132(16) 0.0140(16) -0.0030(13) -0.0036(13) -0.0015(13)
C15 0.0161(19) 0.0129(19) 0.0136(18) -0.0051(15) -0.0009(15) -0.0002(15)
C16 0.017(2) 0.016(2) 0.0131(19) -0.0003(15) -0.0025(15) 0.0007(15)
O21 0.0181(15) 0.0206(16) 0.0122(14) 0.0000(12) -0.0014(11) 0.0022(12)
O22 0.0204(16) 0.0270(18) 0.0132(14) -0.0053(13) -0.0035(12) -0.0021(13)
C21 0.0162(19) 0.0132(19) 0.0136(18) -0.0055(15) -0.0007(15) -0.0013(15)
C22 0.018(2) 0.0115(18) 0.0127(18) 0.0019(15) -0.0043(15) 0.0005(15)
C23 0.0174(19) 0.0091(17) 0.0103(17) -0.0004(14) -0.0019(14) 0.0011(14)
C24 0.0155(19) 0.0095(18) 0.0148(19) 0.0000(14) -0.0015(15) -0.0023(14)
N21 0.0163(17) 0.0145(17) 0.0111(16) -0.0001(13) -0.0006(13) 0.0006(13)
N22 0.0150(17) 0.0156(17) 0.0109(16) -0.0009(13) -0.0010(13) -0.0012(13)
N23 0.0151(17) 0.0181(18) 0.0127(16) -0.0038(14) -0.0018(13) -0.0004(13)
N24 0.0162(17) 0.0202(18) 0.0118(16) -0.0046(14) -0.0023(13) -0.0032(14)
C25 0.0119(19) 0.021(2) 0.0142(19) -0.0059(16) -0.0023(14) -0.0021(15)
C26 0.0156(19) 0.0140(19) 0.0127(18) -0.0004(15) 0.0001(15) -0.0025(15)
O31 0.0217(16) 0.0207(16) 0.0149(15) -0.0014(12) 0.0003(12) -0.0020(13)
O32 0.0239(17) 0.0197(16) 0.0177(15) -0.0069(13) -0.0067(12) -0.0010(13)
C31 0.016(2) 0.017(2) 0.0162(19) -0.0052(16) -0.0034(15) -0.0026(15)
C32 0.0126(19) 0.017(2) 0.0147(19) -0.0039(15) 0.0001(14) -0.0027(15)
C33 0.0129(19) 0.0163(19) 0.0126(18) -0.0018(15) -0.0010(14) -0.0031(15)
C34 0.0150(19) 0.0127(18) 0.0148(19) -0.0021(15) 0.0002(15) -0.0040(15)
N31 0.0183(18) 0.0178(18) 0.0134(17) -0.0018(14) -0.0006(13) -0.0014(14)
N32 0.0226(19) 0.0139(17) 0.0106(16) -0.0027(13) -0.0016(13) -0.0004(14)
N33 0.0161(17) 0.0169(18) 0.0146(17) -0.0046(14) -0.0021(13) -0.0030(14)
N34 0.0155(17) 0.0151(17) 0.0155(17) -0.0046(14) -0.0040(13) 0.0009(13)
C35 0.0142(19) 0.018(2) 0.017(2) -0.0050(16) -0.0058(15) -0.0009(16)
C36 0.020(2) 0.0143(19) 0.0129(18) -0.0016(15) -0.0008(15) -0.0028(16)
Eu2 0.01408(10) 0.01302(10) 0.01194(9) -0.00339(7) 0.00121(7) -0.00032(7)
O21M 0.0186(17) 0.049(2) 0.0232(18) -0.0197(17) -0.0034(13) 0.0060(16)
O22M 0.0270(17) 0.0170(16) 0.0181(15) -0.0050(12) -0.0022(13) -0.0026(13)
O23M 0.0177(15) 0.0182(16) 0.0197(15) -0.0020(12) 0.0031(12) -0.0004(12)
O24M 0.0326(19) 0.0142(15) 0.0244(17) -0.0039(13) -0.0072(14) 0.0010(14)
O25M 0.037(2) 0.0177(16) 0.0175(16) 0.0003(13) 0.0111(14) 0.0077(14)
N2 0.0166(18) 0.0130(17) 0.0195(18) 0.0008(14) 0.0020(14) -0.0001(13)
O21N 0.0226(16) 0.0156(15) 0.0196(15) -0.0050(12) 0.0015(12) -0.0031(12)
O22N 0.0213(16) 0.0182(16) 0.0182(15) -0.0056(12) 0.0018(12) -0.0051(12)
O23N 0.0232(18) 0.0244(18) 0.0318(19) -0.0079(15) 0.0142(14) -0.0024(14)
O41 0.0204(16) 0.0162(15) 0.0133(14) -0.0015(11) 0.0019(11) -0.0041(12)
O42 0.0249(17) 0.0214(17) 0.0185(16) -0.0053(13) 0.0036(13) -0.0008(13)
C41 0.017(2) 0.0105(18) 0.0156(19) -0.0047(15) 0.0003(15) 0.0001(15)
C42 0.018(2) 0.0056(17) 0.023(2) -0.0013(15) 0.0022(16) -0.0049(14)
C43 0.020(2) 0.0123(19) 0.0156(19) -0.0041(15) 0.0007(15) -0.0013(15)
C44 0.021(2) 0.0101(18) 0.018(2) -0.0036(15) -0.0005(16) -0.0007(15)
N41 0.0153(17) 0.0134(17) 0.0138(16) 0.0000(13) 0.0011(13) -0.0018(13)
N42 0.0169(18) 0.0159(17) 0.0138(17) -0.0012(14) 0.0004(13) -0.0014(14)
N43 0.0187(18) 0.0176(18) 0.0144(17) -0.0034(14) 0.0037(13) -0.0018(14)
N44 0.0192(18) 0.0147(17) 0.0119(16) -0.0031(13) 0.0021(13) -0.0042(14)
C45 0.017(2) 0.016(2) 0.0152(19) -0.0064(15) 0.0010(15) -0.0020(15)
C46 0.014(2) 0.016(2) 0.019(2) 0.0005(16) 0.0040(16) -0.0036(15)
O51 0.0174(15) 0.0202(16) 0.0197(15) -0.0079(13) 0.0084(12) 0.0031(12)
O52 0.0228(17) 0.0250(17) 0.0119(14) -0.0022(12) 0.0016(12) -0.0006(13)
C51 0.0145(19) 0.018(2) 0.0121(18) -0.0046(15) -0.0011(14) -0.0028(15)
C52 0.0143(19) 0.020(2) 0.0151(19) -0.0047(16) 0.0018(15) -0.0037(16)
C53 0.0106(18) 0.020(2) 0.0154(19) -0.0072(16) 0.0014(14) -0.0029(15)
C54 0.0117(18) 0.020(2) 0.0153(19) -0.0064(16) 0.0005(14) -0.0019(15)
N51 0.0153(17) 0.0161(17) 0.0150(17) -0.0060(14) 0.0017(13) -0.0013(13)
N52 0.0138(17) 0.0163(17) 0.0129(16) -0.0045(13) 0.0018(13) -0.0013(13)
N53 0.0200(18) 0.0144(17) 0.0130(16) -0.0046(13) -0.0002(13) 0.0011(14)
N54 0.0206(19) 0.0156(18) 0.0136(17) -0.0002(14) 0.0021(14) 0.0002(14)
C55 0.019(2) 0.018(2) 0.0123(18) -0.0027(16) -0.0006(15) 0.0012(16)
C56 0.0152(19) 0.017(2) 0.0157(19) -0.0063(16) 0.0020(15) -0.0007(15)
O61 0.0241(17) 0.0267(18) 0.0212(16) -0.0106(14) 0.0064(13) -0.0006(14)
O62 0.0197(16) 0.0169(15) 0.0143(14) 0.0008(12) -0.0008(12) -0.0015(12)
C61 0.016(2) 0.018(2) 0.016(2) -0.0012(16) -0.0017(15) 0.0035(16)
C62 0.0120(18) 0.0148(19) 0.017(2) -0.0050(16) 0.0003(15) 0.0027(15)
C63 0.0153(19) 0.0153(19) 0.0115(18) -0.0020(15) 0.0007(14) 0.0037(15)
C64 0.018(2) 0.0149(19) 0.0132(19) -0.0022(15) -0.0008(15) 0.0039(15)
N61 0.0196(18) 0.0160(17) 0.0130(16) -0.0036(14) 0.0040(13) 0.0019(14)
N62 0.0157(17) 0.0214(19) 0.0142(17) -0.0038(14) -0.0008(13) 0.0001(14)
N63 0.0215(18) 0.0132(17) 0.0100(16) -0.0023(13) -0.0007(13) -0.0023(14)
N64 0.0170(18) 0.0167(18) 0.0124(16) -0.0017(13) -0.0002(13) -0.0031(14)
C65 0.023(2) 0.015(2) 0.0134(19) 0.0009(15) -0.0003(16) -0.0005(16)
C66 0.016(2) 0.0146(19) 0.0157(19) -0.0055(15) -0.0005(15) 0.0003(15)
N3 0.0181(18) 0.024(2) 0.0160(17) -0.0068(15) 0.0033(14) -0.0006(15)
O31N 0.036(2) 0.030(2) 0.0247(18) -0.0097(15) 0.0057(15) -0.0138(16)
O32N 0.0323(19) 0.0250(18) 0.0171(16) -0.0021(14) 0.0019(14) 0.0021(15)
O33N 0.040(2) 0.033(2) 0.0177(17) -0.0073(15) -0.0066(15) -0.0071(17)
N4 0.031(2) 0.0198(19) 0.029(2) 0.0009(16) 0.0076(17) 0.0007(16)
O41N 0.039(3) 0.070(3) 0.060(3) 0.036(3) 0.021(2) 0.012(2)
O42N 0.041(2) 0.039(2) 0.028(2) 0.0057(17) -0.0092(17) -0.0129(18)
O43N 0.031(2) 0.037(2) 0.044(2) 0.0032(19) 0.0037(18) 0.0015(17)
N5 0.0147(17) 0.024(2) 0.0163(17) -0.0030(15) -0.0031(13) 0.0020(14)
O51N 0.038(2) 0.0218(18) 0.0245(18) -0.0056(14) -0.0061(15) 0.0070(15)
O52N 0.042(2) 0.0267(19) 0.0149(16) 0.0010(14) -0.0056(14) 0.0036(16)
O53N 0.036(2) 0.033(2) 0.0183(17) -0.0079(15) 0.0023(14) 0.0074(16)
N6 0.025(2) 0.0145(18) 0.0232(19) -0.0071(15) 0.0018(15) -0.0025(15)
O61N 0.039(2) 0.0244(19) 0.0239(18) 0.0003(15) 0.0038(15) 0.0019(16)
O62N 0.027(2) 0.033(2) 0.051(3) -0.0078(19) 0.0038(18) -0.0056(16)
O63N 0.037(2) 0.031(2) 0.033(2) 0.0057(17) -0.0135(17) -0.0026(17)
N7 0.065(8) 0.143(14) 0.100(9) -0.070(10) -0.015(7) -0.005(9)
O71N 0.063(8) 0.140(14) 0.097(9) -0.076(10) -0.015(7) -0.002(9)
O72N 0.061(9) 0.142(15) 0.096(9) -0.071(10) -0.017(8) -0.007(9)
O73N 0.071(12) 0.140(16) 0.114(12) -0.066(12) -0.002(11) -0.002(11)
N7A 0.062(8) 0.143(14) 0.095(8) -0.072(9) -0.015(7) -0.003(8)
O71A 0.065(9) 0.142(14) 0.095(9) -0.073(10) -0.016(8) -0.008(9)
O72A 0.051(10) 0.150(16) 0.079(11) -0.072(11) -0.013(9) 0.002(11)
O73A 0.063(8) 0.143(14) 0.101(9) -0.072(10) -0.015(8) 0.000(9)
N8 0.059(8) 0.156(15) 0.067(7) -0.058(9) 0.003(6) 0.018(9)
O81N 0.055(8) 0.151(16) 0.066(8) -0.064(10) 0.002(7) 0.015(9)
O82N 0.061(9) 0.156(15) 0.073(8) -0.061(10) 0.001(8) 0.019(9)
O83N 0.056(8) 0.156(16) 0.062(8) -0.061(10) 0.004(7) 0.024(9)
N8A 0.057(7) 0.156(15) 0.067(7) -0.062(9) 0.001(6) 0.017(8)
O81A 0.059(8) 0.157(16) 0.070(8) -0.059(10) 0.006(7) 0.015(10)
O82A 0.058(8) 0.155(15) 0.065(7) -0.061(10) 0.004(7) 0.022(9)
O83A 0.042(9) 0.159(17) 0.052(9) -0.069(11) 0.001(7) 0.016(11)
O1W 0.033(2) 0.0247(18) 0.0224(17) -0.0070(14) 0.0014(14) -0.0030(15)
O2W 0.040(3) 0.025(2) 0.074(4) -0.007(2) 0.005(2) 0.0006(18)
O3W 0.039(3) 0.091(4) 0.023(2) -0.016(2) -0.0041(18) -0.011(3)
O4W 0.0236(18) 0.036(2) 0.0262(19) -0.0111(16) 0.0013(14) -0.0019(16)
O5W 0.035(2) 0.0199(17) 0.0245(18) -0.0070(14) 0.0004(15) -0.0033(15)
O6W 0.027(2) 0.081(4) 0.0179(18) 0.000(2) -0.0006(15) 0.011(2)
Gd2 0.01408(10) 0.01302(10) 0.01194(9) -0.00339(7) 0.00121(7) -0.00032(7)
Gd1 0.01425(10) 0.01259(10) 0.01102(9) -0.00173(7) -0.00269(7) -0.00005(7)

loop_
_atom_type_symbol
_atom_type_description
_atom_type_scat_dispersion_real
_atom_type_scat_dispersion_imag
_atom_type_scat_source
C C 0.0033 0.0016 'International Tables Vol C Tables 4.2.6.8 and 6.1.1.4'
H H 0.0000 0.0000 'International Tables Vol C Tables 4.2.6.8 and 6.1.1.4'
Eu Eu -0.1578 3.6682 'International Tables Vol C Tables 4.2.6.8 and 6.1.1.4'
Gd Gd -0.1653 3.9035 'International Tables Vol C Tables 4.2.6.8 and 6.1.1.4'
N N 0.0061 0.0033 'International Tables Vol C Tables 4.2.6.8 and 6.1.1.4'
O O 0.0106 0.0060 'International Tables Vol C Tables 4.2.6.8 and 6.1.1.4'

loop_
_geom_angle_atom_site_label_1
_geom_angle_atom_site_label_2
_geom_angle_atom_site_label_3
_geom_angle
_geom_angle_site_symmetry_1
_geom_angle_site_symmetry_3
_geom_angle_publ_flag
O11M Eu1 H15A 84.3 . . ?
O11M Eu1 H15B 64.0 . . ?
O11M Eu1 O12N 69.19(12) . . ?
O12M Eu1 O11M 76.33(12) . . ?
O12M Eu1 O13M 70.53(12) . . ?
O12M Eu1 O14M 144.40(12) . . ?
O12M Eu1 H15A 155.8 . . ?
O12M Eu1 H15B 127.4 . . ?
O12M Eu1 O11N 119.91(11) . . ?
O12M Eu1 O12N 72.41(11) . . ?
O12M Eu1 O21 73.78(11) . . ?
O13M Eu1 O11M 132.42(12) . . ?
O13M Eu1 O14M 74.20(13) . . ?
O13M Eu1 H15A 133.6 . . ?
O13M Eu1 H15B 161.2 . . ?
O13M Eu1 O11N 101.16(12) . . ?
O13M Eu1 O12N 68.84(12) . . ?
O13M Eu1 O21 130.55(12) . . ?
O14M Eu1 O11M 134.24(12) . . ?
O14M Eu1 H15A 59.5 . . ?
O14M Eu1 H15B 87.3 . . ?
O14M Eu1 O11N 71.45(11) . . ?
O14M Eu1 O12N 99.26(11) . . ?
O14M Eu1 O21 129.56(11) . . ?
O15M Eu1 O11M 80.57(13) . . ?
O15M Eu1 O12M 141.23(11) . . ?
O15M Eu1 O13M 144.40(13) . . ?
O15M Eu1 O14M 71.73(12) . . ?
O15M Eu1 H15A 17.0 . . ?
O15M Eu1 H15B 17.0 . . ?
O15M Eu1 O11N 77.50(12) . . ?
O15M Eu1 O12N 126.66(13) . . ?
O15M Eu1 O21 68.62(11) . . ?
H15A Eu1 H15B 28.4 . . ?
O11N Eu1 O11M 67.40(11) . . ?
O11N Eu1 H15A 63.5 . . ?
O11N Eu1 H15B 75.6 . . ?
O11N Eu1 O12N 50.82(11) . . ?
O12N Eu1 H15A 114.2 . . ?
O12N Eu1 H15B 118.8 . . ?
O11 Eu1 O11M 141.71(11) . . ?
O11 Eu1 O12M 90.63(11) . . ?
O11 Eu1 O13M 72.40(11) . . ?
O11 Eu1 O14M 74.15(11) . . ?
O11 Eu1 O15M 88.58(13) . . ?
O11 Eu1 H15A 95.8 . . ?
O11 Eu1 H15B 99.5 . . ?
O11 Eu1 O11N 145.41(11) . . ?
O11 Eu1 O12N 140.96(11) . . ?
O11 Eu1 O21 74.96(10) . . ?
O21 Eu1 O11M 66.87(11) . . ?
O21 Eu1 H15A 85.4 . . ?
O21 Eu1 H15B 59.9 . . ?
O21 Eu1 O11N 126.26(11) . . ?
O21 Eu1 O12N 129.30(11) . . ?
Eu1 O11M H11A 127.3 . . ?
Eu1 O11M H11B 122.0 . . ?
H11A O11M H11B 104.5 . . ?
Gd1 O11M H11A 127.3 . . ?
Gd1 O11M H11B 122.0 . . ?
Eu1 O12M H12A 109.3 . . ?
Eu1 O12M H12B 109.7 . . ?
H12A O12M H12B 104.4 . . ?
Gd1 O12M H12A 109.3 . . ?
Gd1 O12M H12B 109.7 . . ?
Eu1 O13M H13A 124.9 . . ?
Eu1 O13M H13B 129.8 . . ?
H13A O13M H13B 104.6 . . ?
Gd1 O13M H13A 124.9 . . ?
Gd1 O13M H13B 129.8 . . ?
Eu1 O14M H14A 126.5 . . ?
Eu1 O14M H14B 125.8 . . ?
H14A O14M H14B 104.6 . . ?
Gd1 O14M H14A 126.5 . . ?
Gd1 O14M H14B 125.8 . . ?
Eu1 O15M H15A 109.7 . . ?
Eu1 O15M H15B 109.7 . . ?
H15A O15M H15B 104.5 . . ?
Gd1 O15M H15A 109.7 . . ?
Gd1 O15M H15B 109.7 . . ?
O11N N1 Eu1 57.4(2) . . ?
O11N N1 Gd1 57.4(2) . . ?
O12N N1 Eu1 60.1(2) . . ?
O12N N1 O11N 116.8(4) . . ?
O12N N1 Gd1 60.1(2) . . ?
O13N N1 Eu1 169.8(3) . . ?
O13N N1 O11N 120.8(4) . . ?
O13N N1 O12N 122.3(4) . . ?
O13N N1 Gd1 169.8(3) . . ?
N1 O11N Eu1 96.9(2) . . ?
N1 O11N Gd1 96.9(2) . . ?
N1 O12N Eu1 94.6(3) . . ?
N1 O12N Gd1 94.6(3) . . ?
C11 O11 Eu1 158.0(3) . . ?
C11 O11 Gd1 158.0(3) . . ?
O11 C11 N11 125.1(4) . . ?
O11 C11 N12 125.4(4) . . ?
N11 C11 N12 109.5(4) . . ?
O12 C12 N13 126.7(4) . . ?
O12 C12 N14 125.0(4) . . ?
N13 C12 N14 108.3(4) . . ?
C14 C13 H13 111.7 . . ?
N11 C13 H13 111.7 . . ?
N11 C13 C14 103.6(3) . . ?
N14 C13 H13 111.7 . . ?
N14 C13 C14 103.4(3) . . ?
N14 C13 N11 114.2(3) . . ?
C13 C14 H14 111.8 . . ?
N12 C14 C13 102.5(3) . . ?
N12 C14 H14 111.8 . . ?
N12 C14 N13 115.2(3) . . ?
N13 C14 C13 102.9(3) . . ?
N13 C14 H14 111.8 . . ?
C11 N11 C13 111.3(3) . . ?
C11 N11 C36 122.9(3) . 2_776 ?
C13 N11 C36 122.2(3) . 2_776 ?
C11 N12 C14 112.3(3) . . ?
C11 N12 C15 124.3(4) . . ?
C15 N12 C14 123.4(3) . . ?
C12 N13 C14 111.8(3) . . ?
C12 N13 C16 122.0(4) . . ?
C16 N13 C14 124.0(4) . . ?
C12 N14 C13 112.7(3) . . ?
C12 N14 C35 123.9(4) . 2_776 ?
C35 N14 C13 122.7(4) 2_776 . ?
N12 C15 H15C 108.9 . . ?
N12 C15 H15D 108.9 . . ?
H15C C15 H15D 107.8 . . ?
N21 C15 N12 113.2(3) . . ?
N21 C15 H15C 108.9 . . ?
N21 C15 H15D 108.9 . . ?
N13 C16 H16A 109.0 . . ?
N13 C16 H16B 109.0 . . ?
H16A C16 H16B 107.8 . . ?
N24 C16 N13 112.9(3) . . ?
N24 C16 H16A 109.0 . . ?
N24 C16 H16B 109.0 . . ?
C21 O21 Eu1 156.9(3) . . ?
C21 O21 Gd1 156.9(3) . . ?
O21 C21 N21 125.6(4) . . ?
O21 C21 N22 124.9(4) . . ?
N21 C21 N22 109.5(4) . . ?
O22 C22 N23 125.4(4) . . ?
O22 C22 N24 126.1(4) . . ?
N23 C22 N24 108.5(4) . . ?
C24 C23 H23 111.8 . . ?
N21 C23 H23 111.8 . . ?
N21 C23 C24 102.8(3) . . ?
N24 C23 H23 111.8 . . ?
N24 C23 C24 103.0(3) . . ?
N24 C23 N21 114.8(3) . . ?
C23 C24 H24 111.5 . . ?
N22 C24 C23 103.0(3) . . ?
N22 C24 H24 111.5 . . ?
N23 C24 C23 103.2(3) . . ?
N23 C24 H24 111.5 . . ?
N23 C24 N22 115.4(3) . . ?
C15 N21 C23 124.6(3) . . ?
C21 N21 C15 122.6(3) . . ?
C21 N21 C23 112.7(3) . . ?
C21 N22 C24 111.0(3) . . ?
C21 N22 C25 121.9(3) . . ?
C25 N22 C24 123.1(3) . . ?
C22 N23 C24 112.5(4) . . ?
C22 N23 C26 124.0(4) . . ?
C24 N23 C26 123.5(4) . . ?
C22 N24 C16 123.1(4) . . ?
C22 N24 C23 111.4(3) . . ?
C23 N24 C16 123.2(4) . . ?
N22 C25 H25A 108.7 . . ?
N22 C25 H25B 108.7 . . ?
H25A C25 H25B 107.6 . . ?
N31 C25 N22 114.0(3) . . ?
N31 C25 H25A 108.7 . . ?
N31 C25 H25B 108.7 . . ?
N23 C26 H26A 109.1 . . ?
N23 C26 H26B 109.1 . . ?
N23 C26 N34 112.6(3) . . ?
H26A C26 H26B 107.8 . . ?
N34 C26 H26A 109.1 . . ?
N34 C26 H26B 109.1 . . ?
O31 C31 N31 126.3(4) . . ?
O31 C31 N32 125.2(4) . . ?
N31 C31 N32 108.4(4) . . ?
O32 C32 N33 126.9(4) . . ?
O32 C32 N34 125.2(4) . . ?
N34 C32 N33 107.9(4) . . ?
C34 C33 H33 112.2 . . ?
N31 C33 H33 112.2 . . ?
N31 C33 C34 103.0(3) . . ?
N34 C33 H33 112.2 . . ?
N34 C33 C34 103.6(3) . . ?
N34 C33 N31 113.2(3) . . ?
C33 C34 H34 111.6 . . ?
N32 C34 C33 103.0(3) . . ?
N32 C34 H34 111.6 . . ?
N33 C34 C33 103.1(3) . . ?
N33 C34 H34 111.6 . . ?
N33 C34 N32 115.2(3) . . ?
C25 N31 C33 123.1(4) . . ?
C31 N31 C25 123.4(4) . . ?
C31 N31 C33 112.7(4) . . ?
C31 N32 C34 112.5(4) . . ?
C31 N32 C35 124.1(4) . . ?
C35 N32 C34 123.3(4) . . ?
C32 N33 C34 112.4(4) . . ?
C32 N33 C36 121.5(4) . . ?
C34 N33 C36 123.7(4) . . ?
C32 N34 C26 123.4(4) . . ?
C32 N34 C33 112.4(4) . . ?
C33 N34 C26 121.3(4) . . ?
N14 C35 N32 114.7(4) 2_776 . ?
N14 C35 H35A 108.6 2_776 . ?
N14 C35 H35B 108.6 2_776 . ?
N32 C35 H35A 108.6 . . ?
N32 C35 H35B 108.6 . . ?
H35A C35 H35B 107.6 . . ?
N11 C36 H36A 108.9 2_776 . ?
N11 C36 H36B 108.9 2_776 . ?
N33 C36 N11 113.3(3) . 2_776 ?
N33 C36 H36A 108.9 . . ?
N33 C36 H36B 108.9 . . ?
H36A C36 H36B 107.7 . . ?
O21M Eu2 O23M 130.87(11) . . ?
O21M Eu2 H24A 138.8 . . ?
O21M Eu2 H24B 164.7 . . ?
O21M Eu2 O21N 105.60(12) . . ?
O21M Eu2 O22N 69.06(11) . . ?
O21M Eu2 O41 126.07(12) . . ?
O22M Eu2 O21M 70.53(13) . . ?
O22M Eu2 O23M 73.84(11) . . ?
O22M Eu2 H24A 150.5 . . ?
O22M Eu2 H24B 122.2 . . ?
O22M Eu2 O25M 147.08(13) . . ?
O22M Eu2 O21N 120.55(11) . . ?
O22M Eu2 O22N 75.19(11) . . ?
O22M Eu2 O41 69.90(11) . . ?
O23M Eu2 H24A 82.9 . . ?
O23M Eu2 H24B 64.1 . . ?
O23M Eu2 O21N 66.04(10) . . ?
O24M Eu2 O21M 147.71(12) . . ?
O24M Eu2 O22M 136.50(11) . . ?
O24M Eu2 O23M 80.32(11) . . ?
O24M Eu2 H24A 17.0 . . ?
O24M Eu2 H24B 17.0 . . ?
O24M Eu2 O25M 74.12(12) . . ?
O24M Eu2 O21N 77.29(11) . . ?
O24M Eu2 O22N 127.13(11) . . ?
O24M Eu2 O41 68.12(11) . . ?
H24A Eu2 H24B 28.4 . . ?
O25M Eu2 O21M 76.66(14) . . ?
O25M Eu2 O23M 133.41(12) . . ?
O25M Eu2 H24A 62.2 . . ?
O25M Eu2 H24B 89.9 . . ?
O25M Eu2 O21N 70.68(11) . . ?
O25M Eu2 O22N 95.74(11) . . ?
O25M Eu2 O41 131.81(11) . . ?
O21N Eu2 H24A 62.8 . . ?
O21N Eu2 H24B 76.1 . . ?
O22N Eu2 O23M 69.93(11) . . ?
O22N Eu2 H24A 113.8 . . ?
O22N Eu2 H24B 120.4 . . ?
O22N Eu2 O21N 51.08(10) . . ?
O41 Eu2 O23M 67.85(10) . . ?
O41 Eu2 H24A 84.7 . . ?
O41 Eu2 H24B 58.8 . . ?
O41 Eu2 O21N 125.70(10) . . ?
O41 Eu2 O22N 130.83(11) . . ?
O51 Eu2 O21M 74.18(12) . . ?
O51 Eu2 O22M 94.78(11) . . ?
O51 Eu2 O23M 142.01(11) . . ?
O51 Eu2 O24M 84.53(12) . . ?
O51 Eu2 H24A 92.5 . . ?
O51 Eu2 H24B 95.2 . . ?
O51 Eu2 O25M 73.44(11) . . ?
O51 Eu2 O21N 142.98(11) . . ?
O51 Eu2 O22N 143.18(11) . . ?
O51 Eu2 O41 74.19(11) . . ?
Eu2 O21M H21A 120.9 . . ?
Eu2 O21M H21B 131.9 . . ?
H21A O21M H21B 104.3 . . ?
Gd2 O21M H21A 120.9 . . ?
Gd2 O21M H21B 131.9 . . ?
Eu2 O22M H22A 109.5 . . ?
Eu2 O22M H22B 109.5 . . ?
H22A O22M H22B 104.5 . . ?
Gd2 O22M H22A 109.5 . . ?
Gd2 O22M H22B 109.5 . . ?
Eu2 O23M H23A 109.4 . . ?
Eu2 O23M H23B 109.6 . . ?
H23A O23M H23B 104.3 . . ?
Gd2 O23M H23A 109.4 . . ?
Gd2 O23M H23B 109.6 . . ?
Eu2 O24M H24A 109.5 . . ?
Eu2 O24M H24B 109.6 . . ?
H24A O24M H24B 104.4 . . ?
Gd2 O24M H24A 109.5 . . ?
Gd2 O24M H24B 109.6 . . ?
Eu2 O25M H25C 130.4 . . ?
Eu2 O25M H25D 124.8 . . ?
H25C O25M H25D 104.7 . . ?
Gd2 O25M H25C 130.4 . . ?
Gd2 O25M H25D 124.8 . . ?
O21N N2 Eu2 59.4(2) . . ?
O21N N2 O22N 117.0(4) . . ?
O21N N2 Gd2 59.4(2) . . ?
O22N N2 Eu2 58.5(2) . . ?
O22N N2 Gd2 58.5(2) . . ?
O23N N2 Eu2 169.7(3) . . ?
O23N N2 O21N 121.5(4) . . ?
O23N N2 O22N 121.5(4) . . ?
O23N N2 Gd2 169.7(3) . . ?
N2 O21N Eu2 94.9(2) . . ?
N2 O21N Gd2 94.9(2) . . ?
N2 O22N Eu2 95.8(2) . . ?
N2 O22N Gd2 95.8(2) . . ?
C41 O41 Eu2 157.0(3) . . ?
C41 O41 Gd2 157.0(3) . . ?
O41 C41 N41 124.8(4) . . ?
O41 C41 N42 126.1(4) . . ?
N42 C41 N41 109.1(4) . . ?
O42 C42 N43 126.1(4) . . ?
O42 C42 N44 125.1(4) . . ?
N43 C42 N44 108.8(4) . . ?
C44 C43 H43 111.7 . . ?
N41 C43 H43 111.7 . . ?
N41 C43 C44 103.3(3) . . ?
N44 C43 H43 111.7 . . ?
N44 C43 C44 103.1(3) . . ?
N44 C43 N41 114.7(4) . . ?
C43 C44 H44 111.8 . . ?
N42 C44 C43 103.0(3) . . ?
N42 C44 H44 111.8 . . ?
N42 C44 N43 115.2(4) . . ?
N43 C44 C43 102.7(3) . . ?
N43 C44 H44 111.8 . . ?
C41 N41 C43 111.6(3) . . ?
C41 N41 C66 123.3(4) . 2_665 ?
C66 N41 C43 124.3(4) 2_665 . ?
C41 N42 C44 112.9(4) . . ?
C41 N42 C45 122.8(4) . . ?
C45 N42 C44 124.1(4) . . ?
C42 N43 C44 112.0(4) . . ?
C42 N43 C46 123.8(4) . . ?
C46 N43 C44 123.3(4) . . ?
C42 N44 C43 112.2(4) . . ?
C42 N44 C65 122.3(4) . 2_665 ?
C43 N44 C65 124.0(4) . 2_665 ?
N42 C45 H45A 109.0 . . ?
N42 C45 H45B 109.0 . . ?
N42 C45 N51 112.9(4) . . ?
H45A C45 H45B 107.8 . . ?
N51 C45 H45A 109.0 . . ?
N51 C45 H45B 109.0 . . ?
N43 C46 H46A 109.1 . . ?
N43 C46 H46B 109.1 . . ?
N43 C46 N54 112.4(3) . . ?
H46A C46 H46B 107.8 . . ?
N54 C46 H46A 109.1 . . ?
N54 C46 H46B 109.1 . . ?
C51 O51 Eu2 159.8(3) . . ?
C51 O51 Gd2 159.8(3) . . ?
O51 C51 N51 125.5(4) . . ?
O51 C51 N52 125.1(4) . . ?
N51 C51 N52 109.5(4) . . ?
O52 C52 N53 124.9(4) . . ?
O52 C52 N54 126.3(4) . . ?
N54 C52 N53 108.8(4) . . ?
C54 C53 H53 111.7 . . ?
N51 C53 H53 111.7 . . ?
N51 C53 C54 103.0(3) . . ?
N51 C53 N54 114.7(3) . . ?
N54 C53 H53 111.7 . . ?
N54 C53 C54 103.5(3) . . ?
C53 C54 H54 111.9 . . ?
N52 C54 C53 103.1(3) . . ?
N52 C54 H54 111.9 . . ?
N53 C54 C53 103.0(3) . . ?
N53 C54 H54 111.9 . . ?
N53 C54 N52 114.6(3) . . ?
C45 N51 C53 124.5(4) . . ?
C51 N51 C45 122.9(4) . . ?
C51 N51 C53 112.4(4) . . ?
C51 N52 C54 111.1(3) . . ?
C51 N52 C55 120.3(3) . . ?
C55 N52 C54 125.0(3) . . ?
C52 N53 C54 112.2(4) . . ?
C52 N53 C56 123.2(4) . . ?
C56 N53 C54 124.6(4) . . ?
C52 N54 C46 121.7(4) . . ?
C52 N54 C53 111.5(4) . . ?
C53 N54 C46 124.6(4) . . ?
N52 C55 H55A 109.0 . . ?
N52 C55 H55B 109.0 . . ?
H55A C55 H55B 107.8 . . ?
N61 C55 N52 112.9(3) . . ?
N61 C55 H55A 109.0 . . ?
N61 C55 H55B 109.0 . . ?
N53 C56 H56A 108.6 . . ?
N53 C56 H56B 108.6 . . ?
N53 C56 N64 114.6(3) . . ?
H56A C56 H56B 107.6 . . ?
N64 C56 H56A 108.6 . . ?
N64 C56 H56B 108.6 . . ?
O61 C61 N61 126.2(4) . . ?
O61 C61 N62 125.4(4) . . ?
N62 C61 N61 108.4(4) . . ?
O62 C62 N63 126.0(4) . . ?
O62 C62 N64 125.7(4) . . ?
N63 C62 N64 108.3(4) . . ?
C64 C63 H63 111.8 . . ?
N61 C63 H63 111.8 . . ?
N61 C63 C64 103.5(3) . . ?
N64 C63 H63 111.8 . . ?
N64 C63 C64 103.5(3) . . ?
N64 C63 N61 113.9(3) . . ?
C63 C64 H64 111.8 . . ?
N62 C64 C63 103.0(3) . . ?
N62 C64 H64 111.8 . . ?
N62 C64 N63 114.8(4) . . ?
N63 C64 C63 103.0(3) . . ?
N63 C64 H64 111.8 . . ?
C55 N61 C63 121.3(4) . . ?
C61 N61 C55 122.8(4) . . ?
C61 N61 C63 111.3(4) . . ?
C61 N62 C64 112.9(4) . . ?
C61 N62 C65 124.1(4) . . ?
C64 N62 C65 122.5(4) . . ?
C62 N63 C64 112.2(3) . . ?
C62 N63 C66 121.7(3) . . ?
C66 N63 C64 122.8(3) . . ?
C62 N64 C56 123.1(4) . . ?
C62 N64 C63 112.5(4) . . ?
C63 N64 C56 122.6(4) . . ?
N44 C65 H65A 108.8 2_665 . ?
N44 C65 H65B 108.8 2_665 . ?
N62 C65 N44 113.8(3) . 2_665 ?
N62 C65 H65A 108.8 . . ?
N62 C65 H65B 108.8 . . ?
H65A C65 H65B 107.7 . . ?
N41 C66 H66A 108.9 2_665 . ?
N41 C66 H66B 108.9 2_665 . ?
N63 C66 N41 113.4(3) . 2_665 ?
N63 C66 H66A 108.9 . . ?
N63 C66 H66B 108.9 . . ?
H66A C66 H66B 107.7 . . ?
O31N N3 O32N 120.7(4) . . ?
O31N N3 O33N 120.0(4) . . ?
O33N N3 O32N 119.2(4) . . ?
O41N N4 O42N 120.3(5) . . ?
O41N N4 O43N 118.8(5) . . ?
O42N N4 O43N 120.8(4) . . ?
O51N N5 O52N 120.5(4) . . ?
O51N N5 O53N 120.4(4) . . ?
O53N N5 O52N 119.1(4) . . ?
O61N N6 O62N 120.4(4) . . ?
O63N N6 O61N 120.5(4) . . ?
O63N N6 O62N 119.0(4) . . ?
O72N N7 O71N 119.1(9) . . ?
O72N N7 O73N 119.6(9) . . ?
O73N N7 O71N 118.8(9) . . ?
O71A N7A O72A 128(3) . . ?
O71A N7A O73A 116(3) . . ?
O73A N7A O72A 116(3) . . ?
O81N N8 O82N 119.6(7) . . ?
O83N N8 O81N 120.2(7) . . ?
O83N N8 O82N 120.1(7) . . ?
O81A N8A O83A 118(3) . . ?
O82A N8A O81A 120(3) . . ?
O82A N8A O83A 121(3) . . ?
H1WA O1W H1WB 104.4 . . ?
H2WA O2W H2WB 104.6 . . ?
H3WA O3W H3WB 104.4 . . ?
H4WA O4W H4WB 104.4 . . ?
H5WA O5W H5WB 104.3 . . ?
H6WA O6W H6WB 104.5 . . ?
O21M Gd2 O23M 130.87(11) . . ?
O21M Gd2 O21N 105.60(12) . . ?
O21M Gd2 O22N 69.06(11) . . ?
O21M Gd2 O41 126.07(12) . . ?
O22M Gd2 O21M 70.53(13) . . ?
O22M Gd2 O23M 73.84(11) . . ?
O22M Gd2 O25M 147.08(13) . . ?
O22M Gd2 O21N 120.55(11) . . ?
O22M Gd2 O22N 75.19(11) . . ?
O22M Gd2 O41 69.90(11) . . ?
O23M Gd2 O21N 66.04(10) . . ?
O24M Gd2 O21M 147.71(12) . . ?
O24M Gd2 O22M 136.50(11) . . ?
O24M Gd2 O23M 80.32(11) . . ?
O24M Gd2 O25M 74.12(12) . . ?
O24M Gd2 O21N 77.29(11) . . ?
O24M Gd2 O22N 127.13(11) . . ?
O24M Gd2 O41 68.12(11) . . ?
O25M Gd2 O21M 76.66(14) . . ?
O25M Gd2 O23M 133.41(12) . . ?
O25M Gd2 O21N 70.68(11) . . ?
O25M Gd2 O22N 95.74(11) . . ?
O25M Gd2 O41 131.81(11) . . ?
O22N Gd2 O23M 69.93(11) . . ?
O22N Gd2 O21N 51.08(10) . . ?
O41 Gd2 O23M 67.85(10) . . ?
O41 Gd2 O21N 125.70(10) . . ?
O41 Gd2 O22N 130.83(11) . . ?
O51 Gd2 O21M 74.18(12) . . ?
O51 Gd2 O22M 94.78(11) . . ?
O51 Gd2 O23M 142.01(11) . . ?
O51 Gd2 O24M 84.53(12) . . ?
O51 Gd2 O25M 73.44(11) . . ?
O51 Gd2 O21N 142.98(11) . . ?
O51 Gd2 O22N 143.18(11) . . ?
O51 Gd2 O41 74.19(11) . . ?
O11M Gd1 O12N 69.19(12) . . ?
O12M Gd1 O11M 76.33(12) . . ?
O12M Gd1 O13M 70.53(12) . . ?
O12M Gd1 O14M 144.40(12) . . ?
O12M Gd1 O11N 119.91(11) . . ?
O12M Gd1 O12N 72.41(11) . . ?
O12M Gd1 O21 73.78(11) . . ?
O13M Gd1 O11M 132.42(12) . . ?
O13M Gd1 O14M 74.20(13) . . ?
O13M Gd1 O11N 101.16(12) . . ?
O13M Gd1 O12N 68.84(12) . . ?
O13M Gd1 O21 130.55(12) . . ?
O14M Gd1 O11M 134.24(12) . . ?
O14M Gd1 O11N 71.45(11) . . ?
O14M Gd1 O12N 99.26(11) . . ?
O14M Gd1 O21 129.56(11) . . ?
O15M Gd1 O11M 80.57(13) . . ?
O15M Gd1 O12M 141.23(11) . . ?
O15M Gd1 O13M 144.40(13) . . ?
O15M Gd1 O14M 71.73(12) . . ?
O15M Gd1 O11N 77.50(12) . . ?
O15M Gd1 O12N 126.66(13) . . ?
O15M Gd1 O21 68.62(11) . . ?
O11N Gd1 O11M 67.40(11) . . ?
O11N Gd1 O12N 50.82(11) . . ?
O11 Gd1 O11M 141.71(11) . . ?
O11 Gd1 O12M 90.63(11) . . ?
O11 Gd1 O13M 72.40(11) . . ?
O11 Gd1 O14M 74.15(11) . . ?
O11 Gd1 O15M 88.58(13) . . ?
O11 Gd1 O11N 145.41(11) . . ?
O11 Gd1 O12N 140.96(11) . . ?
O11 Gd1 O21 74.96(10) . . ?
O21 Gd1 O11M 66.87(11) . . ?
O21 Gd1 O11N 126.26(11) . . ?
O21 Gd1 O12N 129.30(11) . . ?

loop_
_geom_bond_atom_site_label_1
_geom_bond_atom_site_label_2
_geom_bond_distance
_geom_bond_site_symmetry_2
_geom_bond_publ_flag
Eu1 O11M 2.491(3) . ?
Eu1 O12M 2.412(3) . ?
Eu1 O13M 2.427(3) . ?
Eu1 O14M 2.430(3) . ?
Eu1 O15M 2.390(3) . ?
Eu1 H15A 2.8063 . ?
Eu1 H15B 2.8063 . ?
Eu1 O11N 2.481(3) . ?
Eu1 O12N 2.541(3) . ?
Eu1 O11 2.377(3) . ?
Eu1 O21 2.474(3) . ?
O11M H11A 0.8699 . ?
O11M H11B 0.8692 . ?
O11M Gd1 2.491(3) . ?
O12M H12A 0.8736 . ?
O12M H12B 0.8738 . ?
O12M Gd1 2.412(3) . ?
O13M H13A 0.8714 . ?
O13M H13B 0.8702 . ?
O13M Gd1 2.427(3) . ?
O14M H14A 0.8723 . ?
O14M H14B 0.8700 . ?
O14M Gd1 2.430(3) . ?
O15M H15A 0.8712 . ?
O15M H15B 0.8715 . ?
O15M Gd1 2.390(3) . ?
N1 O11N 1.274(5) . ?
N1 O12N 1.256(5) . ?
N1 O13N 1.230(5) . ?
N1 Gd1 2.922(4) . ?
O11N Gd1 2.481(3) . ?
O12N Gd1 2.541(3) . ?
O11 C11 1.237(5) . ?
O11 Gd1 2.377(3) . ?
O12 C12 1.226(5) . ?
C11 N11 1.351(5) . ?
C11 N12 1.358(5) . ?
C12 N13 1.365(6) . ?
C12 N14 1.366(5) . ?
C13 H13 1.0000 . ?
C13 C14 1.547(6) . ?
C13 N11 1.457(5) . ?
C13 N14 1.437(5) . ?
C14 H14 1.0000 . ?
C14 N12 1.450(5) . ?
C14 N13 1.457(5) . ?
N11 C36 1.459(5) 2_776 ?
N12 C15 1.449(5) . ?
N13 C16 1.450(5) . ?
N14 C35 1.428(5) 2_776 ?
C15 H15C 0.9900 . ?
C15 H15D 0.9900 . ?
C15 N21 1.439(5) . ?
C16 H16A 0.9900 . ?
C16 H16B 0.9900 . ?
C16 N24 1.450(5) . ?
O21 C21 1.233(5) . ?
O21 Gd1 2.474(3) . ?
O22 C22 1.227(5) . ?
C21 N21 1.350(5) . ?
C21 N22 1.364(5) . ?
C22 N23 1.360(6) . ?
C22 N24 1.373(5) . ?
C23 H23 1.0000 . ?
C23 C24 1.553(6) . ?
C23 N21 1.451(5) . ?
C23 N24 1.444(5) . ?
C24 H24 1.0000 . ?
C24 N22 1.470(5) . ?
C24 N23 1.436(5) . ?
N22 C25 1.455(5) . ?
N23 C26 1.444(5) . ?
C25 H25A 0.9900 . ?
C25 H25B 0.9900 . ?
C25 N31 1.447(6) . ?
C26 H26A 0.9900 . ?
C26 H26B 0.9900 . ?
C26 N34 1.445(5) . ?
O31 C31 1.236(5) . ?
O32 C32 1.222(5) . ?
C31 N31 1.356(6) . ?
C31 N32 1.365(5) . ?
C32 N33 1.372(6) . ?
C32 N34 1.371(5) . ?
C33 H33 1.0000 . ?
C33 C34 1.550(6) . ?
C33 N31 1.456(5) . ?
C33 N34 1.442(5) . ?
C34 H34 1.0000 . ?
C34 N32 1.452(5) . ?
C34 N33 1.443(5) . ?
N32 C35 1.449(6) . ?
N33 C36 1.444(5) . ?
C35 N14 1.428(5) 2_776 ?
C35 H35A 0.9900 . ?
C35 H35B 0.9900 . ?
C36 N11 1.459(5) 2_776 ?
C36 H36A 0.9900 . ?
C36 H36B 0.9900 . ?
Eu2 O21M 2.430(3) . ?
Eu2 O22M 2.412(3) . ?
Eu2 O23M 2.500(3) . ?
Eu2 O24M 2.391(3) . ?
Eu2 H24A 2.8053 . ?
Eu2 H24B 2.8054 . ?
Eu2 O25M 2.414(3) . ?
Eu2 O21N 2.516(3) . ?
Eu2 O22N 2.494(3) . ?
Eu2 O41 2.461(3) . ?
Eu2 O51 2.350(3) . ?
O21M H21A 0.8703 . ?
O21M H21B 0.8705 . ?
O21M Gd2 2.430(3) . ?
O22M H22A 0.8744 . ?
O22M H22B 0.8724 . ?
O22M Gd2 2.412(3) . ?
O23M H23A 0.8746 . ?
O23M H23B 0.8717 . ?
O23M Gd2 2.500(3) . ?
O24M H24A 0.8708 . ?
O24M H24B 0.8707 . ?
O24M Gd2 2.391(3) . ?
O25M H25C 0.8695 . ?
O25M H25D 0.8713 . ?
O25M Gd2 2.414(3) . ?
N2 O21N 1.266(5) . ?
N2 O22N 1.268(5) . ?
N2 O23N 1.223(5) . ?
N2 Gd2 2.911(4) . ?
O21N Gd2 2.516(3) . ?
O22N Gd2 2.494(3) . ?
O41 C41 1.229(5) . ?
O41 Gd2 2.461(3) . ?
O42 C42 1.229(5) . ?
C41 N41 1.365(5) . ?
C41 N42 1.361(5) . ?
C42 N43 1.351(6) . ?
C42 N44 1.362(6) . ?
C43 H43 1.0000 . ?
C43 C44 1.559(6) . ?
C43 N41 1.463(5) . ?
C43 N44 1.439(5) . ?
C44 H44 1.0000 . ?
C44 N42 1.443(5) . ?
C44 N43 1.451(5) . ?
N41 C66 1.445(5) 2_665 ?
N42 C45 1.438(6) . ?
N43 C46 1.447(6) . ?
N44 C65 1.452(6) 2_665 ?
C45 H45A 0.9900 . ?
C45 H45B 0.9900 . ?
C45 N51 1.445(5) . ?
C46 H46A 0.9900 . ?
C46 H46B 0.9900 . ?
C46 N54 1.459(6) . ?
O51 C51 1.238(5) . ?
O51 Gd2 2.350(3) . ?
O52 C52 1.232(5) . ?
C51 N51 1.354(5) . ?
C51 N52 1.360(5) . ?
C52 N53 1.371(6) . ?
C52 N54 1.361(6) . ?
C53 H53 1.0000 . ?
C53 C54 1.548(6) . ?
C53 N51 1.447(5) . ?
C53 N54 1.452(5) . ?
C54 H54 1.0000 . ?
C54 N52 1.464(5) . ?
C54 N53 1.446(5) . ?
N52 C55 1.458(5) . ?
N53 C56 1.442(5) . ?
C55 H55A 0.9900 . ?
C55 H55B 0.9900 . ?
C55 N61 1.442(6) . ?
C56 H56A 0.9900 . ?
C56 H56B 0.9900 . ?
C56 N64 1.445(5) . ?
O61 C61 1.228(5) . ?
O62 C62 1.228(5) . ?
C61 N61 1.372(6) . ?
C61 N62 1.360(6) . ?
C62 N63 1.367(5) . ?
C62 N64 1.367(5) . ?
C63 H63 1.0000 . ?
C63 C64 1.547(6) . ?
C63 N61 1.449(5) . ?
C63 N64 1.445(5) . ?
C64 H64 1.0000 . ?
C64 N62 1.438(5) . ?
C64 N63 1.455(5) . ?
N62 C65 1.451(6) . ?
N63 C66 1.440(5) . ?
C65 N44 1.452(6) 2_665 ?
C65 H65A 0.9900 . ?
C65 H65B 0.9900 . ?
C66 N41 1.445(5) 2_665 ?
C66 H66A 0.9900 . ?
C66 H66B 0.9900 . ?
N3 O31N 1.242(5) . ?
N3 O32N 1.258(5) . ?
N3 O33N 1.251(5) . ?
N4 O41N 1.220(6) . ?
N4 O42N 1.240(6) . ?
N4 O43N 1.251(6) . ?
N5 O51N 1.246(5) . ?
N5 O52N 1.260(5) . ?
N5 O53N 1.251(5) . ?
N6 O61N 1.258(5) . ?
N6 O62N 1.261(5) . ?
N6 O63N 1.234(5) . ?
N7 O71N 1.249(10) . ?
N7 O72N 1.243(10) . ?
N7 O73N 1.247(10) . ?
N7A O71A 1.239(10) . ?
N7A O72A 1.246(10) . ?
N7A O73A 1.243(10) . ?
N8 O81N 1.243(10) . ?
N8 O82N 1.245(10) . ?
N8 O83N 1.240(10) . ?
N8A O81A 1.245(10) . ?
N8A O82A 1.242(10) . ?
N8A O83A 1.245(10) . ?
O1W H1WA 0.8708 . ?
O1W H1WB 0.8716 . ?
O2W H2WA 0.8709 . ?
O2W H2WB 0.8707 . ?
O3W H3WA 0.8715 . ?
O3W H3WB 0.8691 . ?
O4W H4WA 0.8712 . ?
O4W H4WB 0.8704 . ?
O5W H5WA 0.8694 . ?
O5W H5WB 0.8711 . ?
O6W H6WA 0.8689 . ?
O6W H6WB 0.8717 . ?
